data_7010815
loop_
_publ_author_name
'William J. Evans'
'Dimitrios G. Giarikos'
'Matthew A. Johnston'
'Michael A. Greci'
'Joseph W. Ziller'

_publ_section_title
;
 Reactivity of the europium hexafluoroacetylacetonate (hfac) complex,
 Eu(hfac)3(diglyme), and related analogs with potassium: formation of
 the fluoride hfac &#x201C;ate&#x201D; complexes,
 [LnF(hfac)3K(diglyme)]2
;
_journal_issue 4
_journal_name_full 'J. Chem. Soc., Dalton Trans.'
_journal_page_first 520
_journal_page_last 526
_journal_paper_doi 10.1039/b104095m
_journal_year 2002
_chemical_formula_sum 'C44 H73 Eu F12 O13 Zr2'
_chemical_formula_weight 1372.42
_chemical_name_systematic
; 
? 
;
_space_group_IT_number 15
_symmetry_cell_setting monoclinic
_symmetry_space_group_name_Hall '-C 2yc'
_symmetry_space_group_name_H-M 'C 1 2/c 1'
_atom_sites_solution_hydrogens geom
_atom_sites_solution_primary direct
_atom_sites_solution_secondary difmap
_audit_creation_method SHELXTL
_cell_angle_alpha 90.00
_cell_angle_beta 100.9110(10)
_cell_angle_gamma 90.00
_cell_formula_units_Z 4
_cell_length_a 16.6625(9)
_cell_length_b 21.3117(11)
_cell_length_c 16.4412(8)
_cell_measurement_temperature 158(2)
_cell_volume 5732.8(5)
_computing_cell_refinement 'Bruker SMART/SAINT'
_computing_data_collection 'Bruker SMART'
_computing_data_reduction 'Bruker SHELXTL'
_computing_molecular_graphics 'Bruker SHELXTL'
_computing_publication_material 'Bruker SHELXTL'
_computing_structure_refinement 'Bruker SHELXTL'
_computing_structure_solution 'Bruker SHELXTL'
_diffrn_ambient_temperature 158(2)
_diffrn_measured_fraction_theta_full 0.952
_diffrn_measured_fraction_theta_max 0.952
_diffrn_measurement_device_type 'CCD area detector'
_diffrn_measurement_method 'phi and omega scans'
_diffrn_radiation_monochromator graphite
_diffrn_radiation_source 'sealed tube'
_diffrn_radiation_type MoK\a
_diffrn_radiation_wavelength 0.71073
_diffrn_reflns_av_R_equivalents 0.0347
_diffrn_reflns_av_sigmaI/netI 0.0326
_diffrn_reflns_limit_h_max 16
_diffrn_reflns_limit_h_min -22
_diffrn_reflns_limit_k_max 28
_diffrn_reflns_limit_k_min -27
_diffrn_reflns_limit_l_max 21
_diffrn_reflns_limit_l_min -19
_diffrn_reflns_number 18523
_diffrn_reflns_theta_full 28.29
_diffrn_reflns_theta_max 28.29
_diffrn_reflns_theta_min 1.91
_diffrn_standards_decay_% '< 1.0'
_exptl_absorpt_coefficient_mu 1.530
_exptl_absorpt_correction_T_max 0.6917
_exptl_absorpt_correction_T_min 0.6088
_exptl_absorpt_correction_type none
_exptl_crystal_colour brown
_exptl_crystal_density_diffrn 1.590
_exptl_crystal_density_meas ?
_exptl_crystal_density_method 'not measured'
_exptl_crystal_description irregular
_exptl_crystal_F_000 2768
_exptl_crystal_size_max 0.36
_exptl_crystal_size_mid 0.29
_exptl_crystal_size_min 0.26
_refine_diff_density_max 1.458
_refine_diff_density_min -1.083
_refine_diff_density_rms 0.131
_refine_ls_extinction_method none
_refine_ls_goodness_of_fit_ref 1.098
_refine_ls_hydrogen_treatment constr
_refine_ls_matrix_type full
_refine_ls_number_parameters 315
_refine_ls_number_reflns 6764
_refine_ls_number_restraints 0
_refine_ls_restrained_S_all 1.098
_refine_ls_R_factor_all 0.0553
_refine_ls_R_factor_gt 0.0505
_refine_ls_shift/su_max 0.007
_refine_ls_shift/su_mean 0.000
_refine_ls_structure_factor_coef Fsqd
_refine_ls_weighting_details 'calc w=1/[\s^2^(Fo^2^)+(0.0624P)^2^+38.1827P] where P=(Fo^2^+2Fc^2^)/3'
_refine_ls_weighting_scheme calc
_refine_ls_wR_factor_gt 0.1349
_refine_ls_wR_factor_ref 0.1398
_reflns_number_gt 6083
_reflns_number_total 6764
_reflns_threshold_expression >2sigma(I)
_cod_data_source_file b104095m.txt
_cod_data_source_block maj33
_cod_depositor_comments
;
The following automatic conversions were performed:
'_symmetry_cell_setting' value 'Monoclinic' changed to 'monoclinic'
according to '/home/saulius/struct/CIF-dictionaries/cif_core.dic'
dictionary named 'cif_core.dic' version 2.4.1 from 2010-06-29.

Automatic conversion script
Id: cif_fix_enum 1527 2010-12-29 10:47:43Z saulius 

The following automatic conversions were performed:

'_exptl_crystal_density_meas' value 'none' was changed to '?' - the
value is perceived as not measured.

Automatic conversion script
Id: cif_fix_values 3008 2015-01-20 13:52:24Z robertas 
;
_cod_original_sg_symbol_H-M C2/c
_cod_database_code 7010815

loop_
_symmetry_equiv_pos_as_xyz
'x, y, z'
'-x, y, -z+1/2'
'x+1/2, y+1/2, z'
'-x+1/2, y+1/2, -z+1/2'
'-x, -y, -z'
'x, -y, z-1/2'
'-x+1/2, -y+1/2, -z'
'x+1/2, -y+1/2, z-1/2'

loop_
_atom_site_label
_atom_site_type_symbol
_atom_site_fract_x
_atom_site_fract_y
_atom_site_fract_z
_atom_site_U_iso_or_equiv
_atom_site_adp_type
_atom_site_occupancy
_atom_site_symmetry_multiplicity
_atom_site_calc_flag
_atom_site_refinement_flags
_atom_site_disorder_assembly
_atom_site_disorder_group
Eu1 Eu 0.0000 0.324876(12) 0.2500 0.02857(10) Uani 1 2 d S . .
Zr1 Zr 0.00503(2) 0.181057(18) 0.35228(2) 0.02812(11) Uani 1 1 d . . .
O1 O 0.1228(2) 0.36703(16) 0.2168(2) 0.0410(7) Uani 1 1 d . . .
O2 O 0.0436(2) 0.41330(16) 0.3377(2) 0.0455(8) Uani 1 1 d . . .
O3 O 0.07701(16) 0.22428(13) 0.26193(17) 0.0282(5) Uani 1 1 d . . .
O4 O 0.00912(19) 0.27640(14) 0.38311(17) 0.0344(6) Uani 1 1 d . . .
O5 O 0.0966(2) 0.15012(16) 0.43157(19) 0.0410(7) Uani 1 1 d . . .
O6 O -0.0848(2) 0.15429(17) 0.4018(2) 0.0423(7) Uani 1 1 d . . .
O7 O 0.0000 0.11494(19) 0.2500 0.0317(8) Uani 1 2 d S . .
C1 C 0.0833(4) 0.5105(3) 0.3992(5) 0.0706(19) Uani 1 1 d . . .
C2 C 0.0917(3) 0.4577(2) 0.3361(3) 0.0497(12) Uani 1 1 d . A .
C3 C 0.1497(3) 0.4644(3) 0.2870(3) 0.0508(12) Uani 1 1 d . . .
H3A H 0.1824 0.5012 0.2912 0.061 Uiso 1 1 calc R A .
C4 C 0.1604(3) 0.4173(3) 0.2310(3) 0.0465(11) Uani 1 1 d . A .
C5 C 0.2285(4) 0.4269(3) 0.1795(4) 0.0655(17) Uani 1 1 d . . .
C6 C 0.1659(2) 0.2250(2) 0.2704(3) 0.0365(9) Uani 1 1 d . . .
H6A H 0.1798 0.2453 0.2200 0.044 Uiso 1 1 calc R . .
C7 C 0.2047(3) 0.2631(3) 0.3457(3) 0.0478(11) Uani 1 1 d . . .
H7A H 0.1821 0.3057 0.3411 0.072 Uiso 1 1 calc R . .
H7B H 0.2640 0.2650 0.3488 0.072 Uiso 1 1 calc R . .
H7C H 0.1931 0.2431 0.3959 0.072 Uiso 1 1 calc R . .
C8 C 0.2008(3) 0.1590(3) 0.2771(4) 0.0502(12) Uani 1 1 d . . .
H8A H 0.1759 0.1347 0.2282 0.075 Uiso 1 1 calc R . .
H8B H 0.1890 0.1388 0.3270 0.075 Uiso 1 1 calc R . .
H8C H 0.2601 0.1610 0.2804 0.075 Uiso 1 1 calc R . .
C9 C 0.0072(4) 0.2955(4) 0.4666(4) 0.074(2) Uani 1 1 d . . .
H9A H -0.0011 0.2548 0.4943 0.089 Uiso 1 1 calc R . .
C10 C 0.0896(4) 0.3159(3) 0.5116(4) 0.0623(16) Uani 1 1 d . . .
H10A H 0.0862 0.3280 0.5683 0.093 Uiso 1 1 calc R . .
H10B H 0.1082 0.3518 0.4829 0.093 Uiso 1 1 calc R . .
H10C H 0.1285 0.2812 0.5130 0.093 Uiso 1 1 calc R . .
C11 C -0.0600(5) 0.3302(4) 0.4779(5) 0.086(3) Uani 1 1 d . . .
H11A H -0.1097 0.3116 0.4456 0.129 Uiso 1 1 calc R . .
H11B H -0.0543 0.3734 0.4593 0.129 Uiso 1 1 calc R . .
H11C H -0.0634 0.3303 0.5367 0.129 Uiso 1 1 calc R . .
C12 C 0.1562(4) 0.1328(3) 0.5019(3) 0.0565(14) Uani 1 1 d . . .
H12A H 0.1978 0.1671 0.5117 0.068 Uiso 1 1 calc R . .
C13 C 0.1173(5) 0.1293(4) 0.5770(4) 0.080(2) Uani 1 1 d . . .
H13A H 0.0906 0.1693 0.5842 0.120 Uiso 1 1 calc R . .
H13B H 0.1593 0.1207 0.6260 0.120 Uiso 1 1 calc R . .
H13C H 0.0765 0.0956 0.5698 0.120 Uiso 1 1 calc R . .
C14 C 0.1994(6) 0.0745(4) 0.4855(5) 0.110(4) Uani 1 1 d . . .
H14A H 0.2236 0.0803 0.4362 0.165 Uiso 1 1 calc R . .
H14B H 0.1604 0.0395 0.4764 0.165 Uiso 1 1 calc R . .
H14C H 0.2426 0.0651 0.5333 0.165 Uiso 1 1 calc R . .
C15 C -0.1454(4) 0.1289(3) 0.4428(4) 0.0673(17) Uani 1 1 d . . .
H15A H -0.1757 0.0975 0.4032 0.081 Uiso 1 1 calc R . .
C16 C -0.2072(5) 0.1775(3) 0.4528(6) 0.080(2) Uani 1 1 d . . .
H16A H -0.2278 0.1973 0.3991 0.120 Uiso 1 1 calc R . .
H16B H -0.1817 0.2093 0.4924 0.120 Uiso 1 1 calc R . .
H16C H -0.2526 0.1577 0.4733 0.120 Uiso 1 1 calc R . .
C17 C -0.1114(6) 0.0937(4) 0.5148(7) 0.118(4) Uani 1 1 d . . .
H17A H -0.0726 0.0629 0.5008 0.178 Uiso 1 1 calc R . .
H17B H -0.1552 0.0720 0.5357 0.178 Uiso 1 1 calc R . .
H17C H -0.0829 0.1222 0.5576 0.178 Uiso 1 1 calc R . .
C18 C 0.0254(6) 0.0499(4) 0.2621(7) 0.045(2) Uani 0.50 1 d P . .
C19 C 0.0111(6) 0.0177(3) 0.1782(4) 0.073(2) Uani 1 1 d . . .
F1 F 0.1008(7) 0.4827(5) 0.4792(6) 0.080(3) Uiso 0.62(2) 1 d P A 1
F2 F 0.0076(5) 0.5305(4) 0.3902(7) 0.078(3) Uiso 0.62(2) 1 d P A 1
F3 F 0.1469(5) 0.5496(4) 0.4121(6) 0.073(3) Uiso 0.62(2) 1 d P A 1
F1A F 0.0748(11) 0.4947(7) 0.4669(9) 0.074(4) Uiso 0.38(2) 1 d P A 2
F2A F 0.0138(8) 0.5460(7) 0.3615(10) 0.075(4) Uiso 0.38(2) 1 d P A 2
F3A F 0.1219(9) 0.5642(7) 0.3802(10) 0.075(4) Uiso 0.38(2) 1 d P A 2
F4 F 0.1987(6) 0.4552(6) 0.1111(6) 0.096(3) Uiso 0.577(15) 1 d P A 1
F5 F 0.2920(5) 0.4578(4) 0.2186(5) 0.068(2) Uiso 0.577(15) 1 d P A 1
F6 F 0.2629(5) 0.3686(4) 0.1644(6) 0.080(3) Uiso 0.577(15) 1 d P A 1
F4A F 0.2012(5) 0.4245(5) 0.0999(6) 0.060(3) Uiso 0.423(15) 1 d P A 2
F5A F 0.2627(10) 0.4855(8) 0.1918(10) 0.112(5) Uiso 0.423(15) 1 d P A 2
F6A F 0.2828(9) 0.3855(7) 0.1991(11) 0.102(4) Uiso 0.423(15) 1 d P A 2
C20 C -0.0390(7) 0.8202(5) 0.2352(8) 0.117(4) Uiso 1 1 d . . .
C21 C -0.0863(10) 0.7617(9) 0.2161(10) 0.157(5) Uiso 1 1 d . . .
C22 C -0.0683(14) 0.7148(12) 0.2193(14) 0.101(6) Uiso 0.50 1 d P . .
C23 C -0.0206(11) 0.7057(8) 0.2455(15) 0.086(5) Uiso 0.50 1 d P . .
C24 C -0.0627(19) 0.6538(15) 0.233(2) 0.152(10) Uiso 0.50 1 d P . .

loop_
_atom_site_aniso_label
_atom_site_aniso_U_11
_atom_site_aniso_U_22
_atom_site_aniso_U_33
_atom_site_aniso_U_23
_atom_site_aniso_U_13
_atom_site_aniso_U_12
Eu1 0.02998(16) 0.02719(16) 0.02936(17) 0.000 0.00772(11) 0.000
Zr1 0.0295(2) 0.0325(2) 0.0224(2) 0.00291(13) 0.00514(15) 0.00065(13)
O1 0.0398(17) 0.0428(17) 0.0433(18) -0.0050(14) 0.0153(14) -0.0060(14)
O2 0.0491(19) 0.0416(18) 0.0481(19) -0.0112(14) 0.0153(15) -0.0098(15)
O3 0.0262(13) 0.0319(14) 0.0267(13) -0.0005(10) 0.0054(10) -0.0013(10)
O4 0.0414(16) 0.0370(15) 0.0255(14) -0.0044(11) 0.0082(12) 0.0007(12)
O5 0.0428(17) 0.0472(18) 0.0299(15) 0.0068(13) -0.0013(13) 0.0064(14)
O6 0.0447(18) 0.0465(18) 0.0402(17) 0.0049(14) 0.0194(14) -0.0020(15)
O7 0.034(2) 0.0289(19) 0.032(2) 0.000 0.0074(16) 0.000
C1 0.072(4) 0.049(3) 0.092(5) -0.025(3) 0.018(4) -0.013(3)
C2 0.055(3) 0.041(2) 0.050(3) -0.008(2) 0.003(2) -0.003(2)
C3 0.054(3) 0.044(3) 0.053(3) 0.001(2) 0.006(2) -0.013(2)
C4 0.042(2) 0.051(3) 0.046(3) 0.004(2) 0.007(2) -0.006(2)
C5 0.056(3) 0.080(4) 0.059(4) 0.019(3) 0.006(3) -0.026(3)
C6 0.0254(19) 0.048(2) 0.036(2) 0.0003(18) 0.0065(16) 0.0006(17)
C7 0.038(2) 0.063(3) 0.040(2) -0.003(2) -0.0006(19) -0.007(2)
C8 0.037(2) 0.061(3) 0.054(3) 0.001(2) 0.010(2) 0.011(2)
C9 0.049(3) 0.137(6) 0.037(3) -0.044(4) 0.008(2) -0.002(4)
C10 0.072(4) 0.073(4) 0.039(3) -0.015(3) 0.002(3) 0.001(3)
C11 0.086(5) 0.118(7) 0.058(4) -0.037(4) 0.023(4) 0.011(4)
C12 0.059(3) 0.061(3) 0.042(3) 0.010(2) -0.007(2) 0.003(3)
C13 0.084(5) 0.112(6) 0.042(3) 0.029(4) 0.004(3) -0.003(4)
C14 0.133(8) 0.109(7) 0.073(5) 0.017(5) -0.017(5) 0.070(6)
C15 0.065(4) 0.073(4) 0.076(4) 0.020(3) 0.044(3) 0.004(3)
C16 0.077(5) 0.085(5) 0.095(6) 0.022(4) 0.058(5) 0.024(4)
C17 0.127(7) 0.109(7) 0.151(9) 0.085(7) 0.106(7) 0.054(6)
C18 0.058(7) 0.029(4) 0.052(7) 0.003(4) 0.018(6) 0.006(3)
C19 0.140(7) 0.030(2) 0.052(3) -0.009(2) 0.027(4) 0.000(3)

loop_
_atom_type_symbol
_atom_type_description
_atom_type_scat_dispersion_real
_atom_type_scat_dispersion_imag
_atom_type_scat_source
C C 0.0033 0.0016 'International Tables Vol C Tables 4.2.6.8 and 6.1.1.4'
H H 0.0000 0.0000 'International Tables Vol C Tables 4.2.6.8 and 6.1.1.4'
O O 0.0106 0.0060 'International Tables Vol C Tables 4.2.6.8 and 6.1.1.4'
F F 0.0171 0.0103 'International Tables Vol C Tables 4.2.6.8 and 6.1.1.4'
Zr Zr -2.9673 0.5597 'International Tables Vol C Tables 4.2.6.8 and 6.1.1.4'
Eu Eu -0.1578 3.6682 'International Tables Vol C Tables 4.2.6.8 and 6.1.1.4'

loop_
_geom_angle_atom_site_label_1
_geom_angle_atom_site_label_2
_geom_angle_atom_site_label_3
_geom_angle
_geom_angle_site_symmetry_1
_geom_angle_site_symmetry_3
_geom_angle_publ_flag
O1 Eu1 O1 135.83(16) 2 . ?
O1 Eu1 O4 117.45(11) 2 2 ?
O1 Eu1 O4 82.12(11) . 2 ?
O1 Eu1 O4 82.12(11) 2 . ?
O1 Eu1 O4 117.45(11) . . ?
O4 Eu1 O4 128.97(14) 2 . ?
O1 Eu1 O2 75.08(12) 2 . ?
O1 Eu1 O2 70.56(11) . . ?
O4 Eu1 O2 147.77(11) 2 . ?
O4 Eu1 O2 80.24(11) . . ?
O1 Eu1 O2 70.56(11) 2 2 ?
O1 Eu1 O2 75.08(12) . 2 ?
O4 Eu1 O2 80.24(11) 2 2 ?
O4 Eu1 O2 147.77(11) . 2 ?
O2 Eu1 O2 76.54(18) . 2 ?
O1 Eu1 O3 83.74(10) 2 2 ?
O1 Eu1 O3 139.22(10) . 2 ?
O4 Eu1 O3 67.30(9) 2 2 ?
O4 Eu1 O3 69.10(9) . 2 ?
O2 Eu1 O3 144.79(10) . 2 ?
O2 Eu1 O3 122.44(11) 2 2 ?
O1 Eu1 O3 139.22(10) 2 . ?
O1 Eu1 O3 83.74(10) . . ?
O4 Eu1 O3 69.10(9) 2 . ?
O4 Eu1 O3 67.30(9) . . ?
O2 Eu1 O3 122.44(11) . . ?
O2 Eu1 O3 144.79(10) 2 . ?
O3 Eu1 O3 60.92(12) 2 . ?
O1 Eu1 Zr1 119.78(8) 2 2 ?
O1 Eu1 Zr1 99.43(8) . 2 ?
O4 Eu1 Zr1 35.94(7) 2 2 ?
O4 Eu1 Zr1 93.03(7) . 2 ?
O2 Eu1 Zr1 162.95(9) . 2 ?
O2 Eu1 Zr1 115.04(9) 2 2 ?
O3 Eu1 Zr1 40.52(6) 2 2 ?
O3 Eu1 Zr1 41.05(6) . 2 ?
O1 Eu1 Zr1 99.43(8) 2 . ?
O1 Eu1 Zr1 119.78(8) . . ?
O4 Eu1 Zr1 93.03(7) 2 . ?
O4 Eu1 Zr1 35.94(7) . . ?
O2 Eu1 Zr1 115.04(9) . . ?
O2 Eu1 Zr1 162.95(9) 2 . ?
O3 Eu1 Zr1 41.05(6) 2 . ?
O3 Eu1 Zr1 40.52(6) . . ?
Zr1 Eu1 Zr1 57.103(14) 2 . ?
O6 Zr1 O5 101.10(15) . . ?
O6 Zr1 O4 100.25(14) . . ?
O5 Zr1 O4 100.56(13) . . ?
O6 Zr1 O7 102.44(12) . . ?
O5 Zr1 O7 102.14(12) . . ?
O4 Zr1 O7 143.91(11) . . ?
O6 Zr1 O3 161.28(13) . . ?
O5 Zr1 O3 97.62(12) . . ?
O4 Zr1 O3 76.58(11) . . ?
O7 Zr1 O3 72.92(9) . . ?
O6 Zr1 O3 94.29(13) . 2 ?
O5 Zr1 O3 164.51(12) . 2 ?
O4 Zr1 O3 78.20(11) . 2 ?
O7 Zr1 O3 72.47(9) . 2 ?
O3 Zr1 O3 66.99(12) . 2 ?
O6 Zr1 Zr1 122.21(11) . 2 ?
O5 Zr1 Zr1 124.38(10) . 2 ?
O4 Zr1 Zr1 103.73(8) . 2 ?
O7 Zr1 Zr1 40.19(8) . 2 ?
O3 Zr1 Zr1 43.38(7) . 2 ?
O3 Zr1 Zr1 42.85(7) 2 2 ?
O6 Zr1 Eu1 121.03(11) . . ?
O5 Zr1 Eu1 124.79(11) . . ?
O4 Zr1 Eu1 42.30(8) . . ?
O7 Zr1 Eu1 101.64(8) . . ?
O3 Zr1 Eu1 45.31(7) . . ?
O3 Zr1 Eu1 45.35(7) 2 . ?
Zr1 Zr1 Eu1 61.449(7) 2 . ?
C4 O1 Eu1 134.9(3) . . ?
C2 O2 Eu1 135.0(3) . . ?
C6 O3 Zr1 126.4(2) . . ?
C6 O3 Zr1 121.2(2) . 2 ?
Zr1 O3 Zr1 93.77(10) . 2 ?
C6 O3 Eu1 119.8(2) . . ?
Zr1 O3 Eu1 94.16(9) . . ?
Zr1 O3 Eu1 93.60(9) 2 . ?
C9 O4 Zr1 120.0(4) . . ?
C9 O4 Eu1 137.7(4) . . ?
Zr1 O4 Eu1 101.75(11) . . ?
C12 O5 Zr1 168.7(4) . . ?
C15 O6 Zr1 173.5(4) . . ?
C18 O7 C18 34.6(8) 2 . ?
C18 O7 Zr1 133.6(5) 2 . ?
C18 O7 Zr1 122.9(5) . . ?
C18 O7 Zr1 122.9(5) 2 2 ?
C18 O7 Zr1 133.6(5) . 2 ?
Zr1 O7 Zr1 99.61(16) . 2 ?
F1A C1 F2 85.2(10) . . ?
F1A C1 F3 105.0(11) . . ?
F2 C1 F3 122.1(8) . . ?
F1A C1 F3A 125.9(11) . . ?
F2 C1 F3A 100.6(11) . . ?
F3 C1 F3A 28.9(6) . . ?
F1A C1 F1 20.3(8) . . ?
F2 C1 F1 105.4(8) . . ?
F3 C1 F1 95.5(8) . . ?
F3A C1 F1 122.2(10) . . ?
F1A C1 F2A 109.0(11) . . ?
F2 C1 F2A 25.0(6) . . ?
F3 C1 F2A 107.0(10) . . ?
F3A C1 F2A 80.5(13) . . ?
F1 C1 F2A 129.3(9) . . ?
F1A C1 C2 117.3(9) . . ?
F2 C1 C2 111.5(6) . . ?
F3 C1 C2 112.9(6) . . ?
F3A C1 C2 110.2(8) . . ?
F1 C1 C2 106.6(6) . . ?
F2A C1 C2 105.2(7) . . ?
O2 C2 C3 128.2(5) . . ?
O2 C2 C1 113.3(5) . . ?
C3 C2 C1 118.5(5) . . ?
C2 C3 C4 120.1(5) . . ?
O1 C4 C3 128.5(5) . . ?
O1 C4 C5 114.0(5) . . ?
C3 C4 C5 117.5(5) . . ?
F6A C5 F4 133.6(10) . . ?
F6A C5 F4A 109.0(10) . . ?
F4 C5 F4A 30.5(5) . . ?
F6A C5 F5 75.6(9) . . ?
F4 C5 F5 109.6(7) . . ?
F4A C5 F5 127.5(7) . . ?
F6A C5 F5A 109.9(11) . . ?
F4 C5 F5A 77.5(8) . . ?
F4A C5 F5A 103.8(9) . . ?
F5 C5 F5A 36.3(7) . . ?
F6A C5 F6 29.8(7) . . ?
F4 C5 F6 111.2(8) . . ?
F4A C5 F6 82.2(7) . . ?
F5 C5 F6 102.2(7) . . ?
F5A C5 F6 131.0(9) . . ?
F6A C5 C4 109.4(8) . . ?
F4 C5 C4 109.7(7) . . ?
F4A C5 C4 113.0(6) . . ?
F5 C5 C4 113.9(6) . . ?
F5A C5 C4 111.5(9) . . ?
F6 C5 C4 110.1(6) . . ?
O3 C6 C8 111.4(4) . . ?
O3 C6 C7 110.5(4) . . ?
C8 C6 C7 109.7(4) . . ?
C11 C9 O4 116.4(6) . . ?
C11 C9 C10 118.0(6) . . ?
O4 C9 C10 111.7(5) . . ?
O5 C12 C14 111.0(5) . . ?
O5 C12 C13 109.7(5) . . ?
C14 C12 C13 114.0(7) . . ?
O6 C15 C17 112.8(6) . . ?
O6 C15 C16 110.8(5) . . ?
C17 C15 C16 116.6(6) . . ?
C18 C18 C19 79.0(14) 2 2 ?
C18 C18 O7 72.7(4) 2 . ?
C19 C18 O7 113.8(8) 2 . ?
C18 C18 C19 67.1(13) 2 . ?
C19 C18 C19 113.2(8) 2 . ?
O7 C18 C19 108.5(7) . . ?
C18 C19 C18 33.9(8) 2 . ?
C20 C20 C21 122.4(8) 2 . ?
C22 C21 C20 131(2) . . ?
C22 C21 C23 27.4(15) . . ?
C20 C21 C23 104.6(12) . . ?
C23 C22 C21 118(3) . . ?
C23 C22 C24 70(2) . . ?
C21 C22 C24 165(3) . . ?
C23 C22 C23 10(2) . 2 ?
C21 C22 C23 113(2) . 2 ?
C24 C22 C23 77.0(19) . 2 ?
C23 C23 C22 158(5) 2 . ?
C23 C23 C24 122.0(16) 2 . ?
C22 C23 C24 72(2) . . ?
C23 C23 C22 13(3) 2 2 ?
C22 C23 C22 158(3) . 2 ?
C24 C23 C22 129(2) . 2 ?
C23 C23 C21 131.6(13) 2 . ?
C22 C23 C21 34.3(19) . . ?
C24 C23 C21 105.2(19) . . ?
C22 C23 C21 125.5(17) 2 . ?
C23 C23 C24 39.1(12) 2 2 ?
C22 C23 C24 150(3) . 2 ?
C24 C23 C24 83(3) . 2 ?
C22 C23 C24 47.0(13) 2 2 ?
C21 C23 C24 168.8(18) . 2 ?
C23 C24 C22 37.8(14) . . ?
C23 C24 C23 18.9(12) . 2 ?
C22 C24 C23 56.0(17) . 2 ?

loop_
_geom_bond_atom_site_label_1
_geom_bond_atom_site_label_2
_geom_bond_distance
_geom_bond_site_symmetry_2
_geom_bond_publ_flag
Eu1 O1 2.390(3) 2 ?
Eu1 O1 2.390(3) . ?
Eu1 O4 2.399(3) 2 ?
Eu1 O4 2.399(3) . ?
Eu1 O2 2.400(3) . ?
Eu1 O2 2.400(3) 2 ?
Eu1 O3 2.487(3) 2 ?
Eu1 O3 2.487(3) . ?
Eu1 Zr1 3.4894(5) 2 ?
Eu1 Zr1 3.4894(5) . ?
Zr1 O6 1.921(3) . ?
Zr1 O5 1.926(3) . ?
Zr1 O4 2.092(3) . ?
Zr1 O7 2.183(3) . ?
Zr1 O3 2.273(3) . ?
Zr1 O3 2.296(3) 2 ?
Zr1 Zr1 3.3355(8) 2 ?
O1 C4 1.241(6) . ?
O2 C2 1.243(6) . ?
O3 C6 1.462(5) . ?
O3 Zr1 2.296(3) 2 ?
O4 C9 1.439(6) . ?
O5 C12 1.423(6) . ?
O6 C15 1.423(6) . ?
O7 C18 1.451(9) 2 ?
O7 C18 1.451(9) . ?
O7 Zr1 2.183(3) 2 ?
C1 F1A 1.196(15) . ?
C1 F2 1.313(10) . ?
C1 F3 1.334(9) . ?
C1 F3A 1.377(14) . ?
C1 F1 1.422(13) . ?
C1 F2A 1.424(15) . ?
C1 C2 1.556(8) . ?
C2 C3 1.380(8) . ?
C3 C4 1.396(8) . ?
C4 C5 1.552(8) . ?
C5 F6A 1.262(15) . ?
C5 F4 1.290(11) . ?
C5 F4A 1.303(11) . ?
C5 F5 1.307(9) . ?
C5 F5A 1.371(16) . ?
C5 F6 1.411(12) . ?
C6 C8 1.517(7) . ?
C6 C7 1.519(6) . ?
C9 C11 1.382(10) . ?
C9 C10 1.496(9) . ?
C12 C14 1.486(10) . ?
C12 C13 1.501(9) . ?
C15 C17 1.425(11) . ?
C15 C16 1.490(9) . ?
C18 C18 0.86(2) 2 ?
C18 C19 1.425(13) 2 ?
C18 C19 1.518(13) . ?
C19 C18 1.425(13) 2 ?
C20 C20 1.30(2) 2 ?
C20 C21 1.476(18) . ?
C21 C22 1.04(2) . ?
C21 C23 1.63(2) . ?
C22 C23 0.85(2) . ?
C22 C24 1.32(4) . ?
C22 C23 1.50(3) 2 ?
C23 C23 0.67(4) 2 ?
C23 C24 1.31(3) . ?
C23 C22 1.50(3) 2 ?
C23 C24 1.76(3) 2 ?
C24 C23 1.76(3) 2 ?
